data_4342460
loop_
_publ_author_name
'Tamm, Nadezhda B.'
'Yang, Shangfeng'
'Wei, Tao'
'Troyanov, Sergey I.'

_publ_section_title
;
 Five Isolated Pentagon Rule Isomers of Higher Fullerene C94 Captured as
 Chlorides and CF3 Derivatives: C94(34)Cl14, C94(61)Cl20, C94(133)Cl22,
 C94(42)(CF3)16, and C94(43)(CF3)18.
;
_journal_issue 6
_journal_name_full 'Inorganic chemistry'
_journal_page_first 2494
_journal_page_last 2496
_journal_paper_doi 10.1021/ic503118t
_journal_volume 54
_journal_year 2015
_chemical_formula_sum 'C94 Cl20'
_chemical_formula_weight 1837.94
_space_group_crystal_system orthorhombic
_space_group_IT_number 61
_space_group_name_Hall '-P 2ac 2ab'
_space_group_name_H-M_alt 'P b c a'
_symmetry_space_group_name_Hall '-P 2ac 2ab'
_symmetry_space_group_name_H-M 'P b c a'
_atom_sites_solution_hydrogens none
_audit_creation_method SHELXL-2014/7
_cell_angle_alpha 90
_cell_angle_beta 90
_cell_angle_gamma 90
_cell_formula_units_Z 8
_cell_length_a 19.1960(10)
_cell_length_b 16.5200(10)
_cell_length_c 40.749(3)
_cell_measurement_reflns_used 38000
_cell_measurement_temperature 100(2)
_cell_measurement_theta_max 32
_cell_measurement_theta_min 5
_cell_volume 12922.2(14)
_computing_cell_refinement XDS
_computing_data_collection XDS
_computing_data_reduction XDS
_computing_structure_refinement 'SHELXL-2014/7 (Sheldrick, 2014)'
_diffrn_ambient_temperature 100(2)
_diffrn_measured_fraction_theta_full 0.993
_diffrn_measured_fraction_theta_max 0.929
_diffrn_measurement_device_type MAR225
_diffrn_measurement_method CCD
_diffrn_radiation_type synchrotron
_diffrn_radiation_wavelength 0.905
_diffrn_reflns_av_R_equivalents 0.0750
_diffrn_reflns_av_unetI/netI 0.0389
_diffrn_reflns_Laue_measured_fraction_full 0.993
_diffrn_reflns_Laue_measured_fraction_max 0.929
_diffrn_reflns_limit_h_max 24
_diffrn_reflns_limit_h_min -23
_diffrn_reflns_limit_k_max 21
_diffrn_reflns_limit_k_min -21
_diffrn_reflns_limit_l_max 52
_diffrn_reflns_limit_l_min -52
_diffrn_reflns_number 160825
_diffrn_reflns_point_group_measured_fraction_full 0.993
_diffrn_reflns_point_group_measured_fraction_max 0.929
_diffrn_reflns_theta_full 32.555
_diffrn_reflns_theta_max 36.870
_diffrn_reflns_theta_min 1.856
_diffrn_source 'BL 14.2 PSF, BESSY, Berlin, Germany'
_exptl_absorpt_coefficient_mu 1.781
_exptl_absorpt_correction_type none
_exptl_crystal_colour orange
_exptl_crystal_density_diffrn 1.889
_exptl_crystal_description plate
_exptl_crystal_F_000 7232
_exptl_crystal_size_max 0.030
_exptl_crystal_size_mid 0.020
_exptl_crystal_size_min 0.005
_refine_diff_density_max 0.972
_refine_diff_density_min -0.605
_refine_diff_density_rms 0.109
_refine_ls_extinction_method none
_refine_ls_goodness_of_fit_ref 1.011
_refine_ls_matrix_type full
_refine_ls_number_parameters 1027
_refine_ls_number_reflns 14650
_refine_ls_number_restraints 0
_refine_ls_restrained_S_all 1.011
_refine_ls_R_factor_all 0.0779
_refine_ls_R_factor_gt 0.0574
_refine_ls_shift/su_max 0.001
_refine_ls_shift/su_mean 0.000
_refine_ls_structure_factor_coef Fsqd
_refine_ls_weighting_details 'w=1/[\s^2^(Fo^2^)+(0.0500P)^2^+65.0000P] where P=(Fo^2^+2Fc^2^)/3'
_refine_ls_weighting_scheme calc
_refine_ls_wR_factor_gt 0.1370
_refine_ls_wR_factor_ref 0.1455
_reflns_Friedel_coverage 0.000
_reflns_number_gt 11615
_reflns_number_total 14650
_reflns_threshold_expression 'I > 2\s(I)'
_cod_data_source_file ic503118t_si_005.cif
_cod_data_source_block 9461cl20
_cod_depositor_comments 'Adding full bibliography for 4342459--4342463.cif.'
_cod_database_code 4342460
_shelx_shelxl_version_number 2014/7
_shelx_space_group_comment
;
The symmetry employed for this shelxl refinement is uniquely defined
by the following loop, which should always be used as a source of
symmetry information in preference to the above space-group names.
They are only intended as comments.
;
_shelx_estimated_absorpt_t_min 0.973
_shelx_estimated_absorpt_t_max 0.995

loop_
_space_group_symop_operation_xyz
'x, y, z'
'-x+1/2, -y, z+1/2'
'-x, y+1/2, -z+1/2'
'x+1/2, -y+1/2, -z'
'-x, -y, -z'
'x-1/2, y, -z-1/2'
'x, -y-1/2, z-1/2'
'-x-1/2, y-1/2, z'

loop_
_atom_site_label
_atom_site_type_symbol
_atom_site_fract_x
_atom_site_fract_y
_atom_site_fract_z
_atom_site_U_iso_or_equiv
_atom_site_adp_type
_atom_site_occupancy
_atom_site_site_symmetry_order
_atom_site_calc_flag
Cl1 Cl 0.77173(6) 0.23645(7) 0.30513(3) 0.0341(2) Uani 1 1 d
Cl2 Cl 0.67539(6) 0.35588(7) 0.24939(2) 0.0327(2) Uani 1 1 d
Cl3 Cl 0.80252(6) 0.30490(7) 0.39929(3) 0.0340(2) Uani 1 1 d
Cl4 Cl 0.69075(6) 0.01857(6) 0.32975(2) 0.0313(2) Uani 1 1 d
Cl5 Cl 0.47488(6) 0.30071(6) 0.22529(2) 0.0298(2) Uani 1 1 d
Cl6 Cl 0.62884(6) 0.58113(6) 0.27684(3) 0.0343(2) Uani 1 1 d
Cl7 Cl 0.57449(6) 0.70214(6) 0.34804(3) 0.0353(2) Uani 1 1 d
Cl8 Cl 0.74228(6) 0.07061(6) 0.42527(2) 0.0314(2) Uani 1 1 d
Cl9 Cl 0.52872(6) -0.08227(6) 0.34986(3) 0.0333(2) Uani 1 1 d
Cl10 Cl 0.42751(6) 0.53732(6) 0.24290(2) 0.0326(2) Uani 1 1 d
Cl11 Cl 0.37610(6) 0.68698(6) 0.30747(3) 0.0336(2) Uani 1 1 d
Cl12 Cl 0.59499(6) 0.06932(6) 0.50143(2) 0.0320(2) Uani 1 1 d
Cl13 Cl 0.58898(6) -0.05565(6) 0.44692(2) 0.0328(2) Uani 1 1 d
Cl14 Cl 0.25624(6) 0.56815(6) 0.29846(2) 0.0304(2) Uani 1 1 d
Cl15 Cl 0.28333(6) 0.49774(6) 0.49125(2) 0.0342(2) Uani 1 1 d
Cl16 Cl 0.53043(6) 0.24340(6) 0.53762(2) 0.0307(2) Uani 1 1 d
Cl17 Cl 0.20802(6) 0.17482(6) 0.46179(3) 0.0330(2) Uani 1 1 d
Cl18 Cl 0.15784(5) 0.41179(6) 0.33152(2) 0.0297(2) Uani 1 1 d
Cl19 Cl 0.14762(5) 0.37868(6) 0.42529(2) 0.0297(2) Uani 1 1 d
Cl20 Cl 0.33385(6) 0.29483(6) 0.52856(2) 0.0329(2) Uani 1 1 d
C1 C 0.6791(2) 0.3398(2) 0.33567(10) 0.0255(8) Uani 1 1 d
C2 C 0.6937(2) 0.2507(3) 0.32936(9) 0.0269(8) Uani 1 1 d
C3 C 0.6307(2) 0.2142(2) 0.31322(9) 0.0237(8) Uani 1 1 d
C4 C 0.5927(2) 0.2652(2) 0.29158(9) 0.0245(8) Uani 1 1 d
C5 C 0.6133(2) 0.3510(2) 0.28301(10) 0.0266(8) Uani 1 1 d
C6 C 0.6430(2) 0.3907(2) 0.31393(10) 0.0259(8) Uani 1 1 d
C7 C 0.6202(2) 0.4654(2) 0.32470(10) 0.0263(8) Uani 1 1 d
C8 C 0.6246(2) 0.4850(2) 0.35930(10) 0.0262(8) Uani 1 1 d
C9 C 0.6523(2) 0.4269(2) 0.38181(10) 0.0267(8) Uani 1 1 d
C10 C 0.6854(2) 0.3582(3) 0.36833(10) 0.0265(8) Uani 1 1 d
C11 C 0.7118(2) 0.2870(2) 0.38808(10) 0.0276(8) Uani 1 1 d
C12 C 0.7025(2) 0.2195(3) 0.36400(10) 0.0263(8) Uani 1 1 d
C13 C 0.6794(2) 0.1476(2) 0.37297(9) 0.0248(8) Uani 1 1 d
C14 C 0.6370(2) 0.0945(2) 0.35047(9) 0.0255(8) Uani 1 1 d
C15 C 0.5990(2) 0.1442(2) 0.32483(9) 0.0239(8) Uani 1 1 d
C16 C 0.5261(2) 0.1309(2) 0.31920(9) 0.0231(8) Uani 1 1 d
C17 C 0.4864(2) 0.1903(2) 0.30131(9) 0.0241(8) Uani 1 1 d
C18 C 0.5237(2) 0.2519(2) 0.28525(9) 0.0225(8) Uani 1 1 d
C19 C 0.4905(2) 0.3234(2) 0.26849(9) 0.0240(8) Uani 1 1 d
C20 C 0.5450(2) 0.3876(2) 0.27376(9) 0.0246(8) Uani 1 1 d
C21 C 0.5280(2) 0.4626(2) 0.28120(9) 0.0254(8) Uani 1 1 d
C22 C 0.5742(2) 0.5158(2) 0.30217(10) 0.0281(8) Uani 1 1 d
C23 C 0.5204(2) 0.5640(2) 0.32037(10) 0.0262(8) Uani 1 1 d
C24 C 0.5355(2) 0.6027(2) 0.35261(10) 0.0290(9) Uani 1 1 d
C25 C 0.5826(2) 0.5472(2) 0.37265(10) 0.0271(8) Uani 1 1 d
C26 C 0.5567(2) 0.5401(2) 0.40441(10) 0.0265(8) Uani 1 1 d
C27 C 0.5783(2) 0.4777(2) 0.42621(9) 0.0265(8) Uani 1 1 d
C28 C 0.6297(2) 0.4226(2) 0.41545(10) 0.0272(8) Uani 1 1 d
C29 C 0.6389(2) 0.3461(2) 0.43336(9) 0.0254(8) Uani 1 1 d
C30 C 0.6692(2) 0.2753(2) 0.41887(9) 0.0253(8) Uani 1 1 d
C31 C 0.6500(2) 0.1979(2) 0.42957(9) 0.0253(8) Uani 1 1 d
C32 C 0.6677(2) 0.1248(2) 0.40849(9) 0.0268(8) Uani 1 1 d
C33 C 0.6057(2) 0.0702(2) 0.40589(10) 0.0263(8) Uani 1 1 d
C34 C 0.5886(2) 0.0549(2) 0.37479(10) 0.0261(8) Uani 1 1 d
C35 C 0.5200(2) 0.0213(2) 0.36449(9) 0.0264(8) Uani 1 1 d
C36 C 0.4882(2) 0.0757(2) 0.33853(9) 0.0242(8) Uani 1 1 d
C37 C 0.4186(2) 0.0913(2) 0.34649(9) 0.0246(8) Uani 1 1 d
C38 C 0.3805(2) 0.1551(2) 0.33200(9) 0.0237(8) Uani 1 1 d
C39 C 0.4130(2) 0.2023(2) 0.30740(9) 0.0224(8) Uani 1 1 d
C40 C 0.3823(2) 0.2804(2) 0.29845(9) 0.0239(8) Uani 1 1 d
C41 C 0.4215(2) 0.3443(2) 0.28427(9) 0.0232(8) Uani 1 1 d
C42 C 0.4032(2) 0.4250(2) 0.28992(9) 0.0242(8) Uani 1 1 d
C43 C 0.4538(2) 0.4922(2) 0.28164(9) 0.0281(9) Uani 1 1 d
C44 C 0.4556(2) 0.5535(2) 0.30881(9) 0.0254(8) Uani 1 1 d
C45 C 0.3920(2) 0.5876(2) 0.32468(10) 0.0287(9) Uani 1 1 d
C46 C 0.4065(2) 0.5950(2) 0.36110(10) 0.0265(8) Uani 1 1 d
C47 C 0.4709(2) 0.6050(2) 0.37364(10) 0.0283(9) Uani 1 1 d
C48 C 0.4861(2) 0.5731(2) 0.40545(10) 0.0265(8) Uani 1 1 d
C49 C 0.4359(2) 0.5397(2) 0.42581(9) 0.0255(8) Uani 1 1 d
C50 C 0.4595(2) 0.4862(2) 0.45205(9) 0.0264(8) Uani 1 1 d
C51 C 0.5301(2) 0.4589(2) 0.45261(9) 0.0256(8) Uani 1 1 d
C52 C 0.5452(2) 0.3896(2) 0.47141(9) 0.0263(8) Uani 1 1 d
C53 C 0.5986(2) 0.3336(2) 0.46125(9) 0.0255(8) Uani 1 1 d
C54 C 0.5814(2) 0.2554(2) 0.47292(9) 0.0259(8) Uani 1 1 d
C55 C 0.6027(2) 0.1873(2) 0.45604(9) 0.0253(8) Uani 1 1 d
C56 C 0.5621(2) 0.1096(2) 0.46366(9) 0.0276(8) Uani 1 1 d
C57 C 0.5619(2) 0.0446(2) 0.43472(9) 0.0272(9) Uani 1 1 d
C58 C 0.4870(2) 0.0421(2) 0.42345(9) 0.0246(8) Uani 1 1 d
C59 C 0.4676(2) 0.0292(2) 0.39194(10) 0.0260(8) Uani 1 1 d
C60 C 0.4057(2) 0.0652(2) 0.38001(9) 0.0241(8) Uani 1 1 d
C61 C 0.3587(2) 0.1067(2) 0.39987(9) 0.0244(8) Uani 1 1 d
C62 C 0.3108(2) 0.1629(2) 0.38424(10) 0.0237(8) Uani 1 1 d
C63 C 0.3206(2) 0.1836(2) 0.35028(10) 0.0240(8) Uani 1 1 d
C64 C 0.2881(2) 0.2538(2) 0.33877(9) 0.0233(8) Uani 1 1 d
C65 C 0.3199(2) 0.3022(2) 0.31326(9) 0.0222(7) Uani 1 1 d
C66 C 0.2992(2) 0.3835(2) 0.31749(9) 0.0239(8) Uani 1 1 d
C67 C 0.3428(2) 0.4452(2) 0.30809(9) 0.0244(8) Uani 1 1 d
C68 C 0.3272(2) 0.5284(2) 0.32266(10) 0.0263(8) Uani 1 1 d
C69 C 0.3079(2) 0.5143(2) 0.35902(10) 0.0261(8) Uani 1 1 d
C70 C 0.3545(2) 0.5551(2) 0.37974(10) 0.0246(8) Uani 1 1 d
C71 C 0.3658(2) 0.5295(2) 0.41246(10) 0.0264(8) Uani 1 1 d
C72 C 0.3196(2) 0.4699(2) 0.42571(10) 0.0252(8) Uani 1 1 d
C73 C 0.3325(2) 0.4402(2) 0.46046(10) 0.0280(9) Uani 1 1 d
C74 C 0.4092(2) 0.4413(2) 0.46884(9) 0.0256(8) Uani 1 1 d
C75 C 0.4269(2) 0.3710(2) 0.48648(9) 0.0264(8) Uani 1 1 d
C76 C 0.4942(2) 0.3476(2) 0.48889(9) 0.0262(8) Uani 1 1 d
C77 C 0.5160(2) 0.2610(2) 0.49418(9) 0.0253(8) Uani 1 1 d
C78 C 0.4611(2) 0.2038(2) 0.48057(9) 0.0246(8) Uani 1 1 d
C79 C 0.4854(2) 0.1330(2) 0.46660(9) 0.0256(8) Uani 1 1 d
C80 C 0.4439(2) 0.0914(2) 0.44389(9) 0.0264(8) Uani 1 1 d
C81 C 0.3785(2) 0.1216(2) 0.43374(10) 0.0250(8) Uani 1 1 d
C82 C 0.3497(2) 0.1882(2) 0.45158(9) 0.0241(8) Uani 1 1 d
C83 C 0.2816(2) 0.2227(2) 0.44041(10) 0.0261(8) Uani 1 1 d
C84 C 0.2725(2) 0.2162(2) 0.40364(9) 0.0240(8) Uani 1 1 d
C85 C 0.2430(2) 0.2867(2) 0.39130(10) 0.0237(8) Uani 1 1 d
C86 C 0.2477(2) 0.3041(2) 0.35869(9) 0.0242(8) Uani 1 1 d
C87 C 0.2459(2) 0.3886(2) 0.34533(9) 0.0249(8) Uani 1 1 d
C88 C 0.2715(2) 0.4489(2) 0.37058(10) 0.0249(8) Uani 1 1 d
C89 C 0.2746(2) 0.4298(2) 0.40463(10) 0.0245(8) Uani 1 1 d
C90 C 0.2380(2) 0.3526(2) 0.41659(10) 0.0275(8) Uani 1 1 d
C91 C 0.2742(2) 0.3127(2) 0.44485(9) 0.0250(8) Uani 1 1 d
C92 C 0.3159(2) 0.3524(2) 0.46535(9) 0.0255(8) Uani 1 1 d
C93 C 0.3679(2) 0.3111(2) 0.48748(9) 0.0256(8) Uani 1 1 d
C94 C 0.3915(2) 0.2291(2) 0.47405(9) 0.0251(8) Uani 1 1 d

loop_
_atom_site_aniso_label
_atom_site_aniso_U_11
_atom_site_aniso_U_22
_atom_site_aniso_U_33
_atom_site_aniso_U_23
_atom_site_aniso_U_13
_atom_site_aniso_U_12
Cl1 0.0292(5) 0.0463(6) 0.0268(5) -0.0036(4) 0.0038(4) 0.0070(5)
Cl2 0.0359(6) 0.0400(5) 0.0222(4) 0.0007(4) 0.0097(4) 0.0034(4)
Cl3 0.0294(5) 0.0440(6) 0.0285(5) -0.0026(4) -0.0038(4) -0.0027(4)
Cl4 0.0370(6) 0.0320(5) 0.0248(5) -0.0071(4) -0.0028(4) 0.0135(4)
Cl5 0.0389(6) 0.0354(5) 0.0152(4) -0.0022(4) -0.0004(4) 0.0088(4)
Cl6 0.0416(6) 0.0298(5) 0.0316(5) 0.0042(4) 0.0123(4) -0.0059(4)
Cl7 0.0454(6) 0.0225(5) 0.0382(6) 0.0021(4) 0.0067(5) -0.0091(4)
Cl8 0.0359(5) 0.0329(5) 0.0254(5) -0.0029(4) -0.0077(4) 0.0091(4)
Cl9 0.0435(6) 0.0205(4) 0.0359(5) -0.0088(4) -0.0035(4) 0.0056(4)
Cl10 0.0458(6) 0.0313(5) 0.0208(4) 0.0083(4) 0.0031(4) 0.0054(4)
Cl11 0.0435(6) 0.0206(4) 0.0368(5) 0.0085(4) 0.0090(5) 0.0042(4)
Cl12 0.0453(6) 0.0307(5) 0.0199(4) 0.0025(4) -0.0048(4) 0.0067(4)
Cl13 0.0484(6) 0.0228(4) 0.0271(5) 0.0023(4) -0.0033(4) 0.0095(4)
Cl14 0.0359(5) 0.0268(5) 0.0285(5) 0.0042(4) 0.0042(4) 0.0097(4)
Cl15 0.0528(7) 0.0225(4) 0.0272(5) -0.0013(4) 0.0153(4) 0.0050(4)
Cl16 0.0451(6) 0.0312(5) 0.0159(4) -0.0009(3) -0.0015(4) 0.0015(4)
Cl17 0.0396(6) 0.0266(5) 0.0327(5) 0.0041(4) 0.0087(4) -0.0064(4)
Cl18 0.0305(5) 0.0298(5) 0.0287(5) -0.0007(4) 0.0008(4) 0.0064(4)
Cl19 0.0320(5) 0.0274(5) 0.0298(5) 0.0015(4) 0.0089(4) 0.0035(4)
Cl20 0.0492(6) 0.0299(5) 0.0196(4) 0.0018(4) 0.0103(4) 0.0016(4)
C1 0.0238(19) 0.0275(19) 0.0253(19) -0.0019(15) 0.0037(15) -0.0046(16)
C2 0.031(2) 0.030(2) 0.0190(18) -0.0034(15) 0.0017(16) 0.0049(17)
C3 0.027(2) 0.0276(19) 0.0165(17) -0.0050(14) 0.0012(14) 0.0063(16)
C4 0.031(2) 0.0263(19) 0.0161(17) -0.0041(14) 0.0040(15) 0.0049(16)
C5 0.032(2) 0.0265(19) 0.0212(18) 0.0004(15) 0.0053(16) 0.0009(17)
C6 0.026(2) 0.028(2) 0.0234(19) 0.0013(15) 0.0048(15) -0.0010(16)
C7 0.028(2) 0.028(2) 0.0229(19) 0.0017(15) 0.0042(16) -0.0042(16)
C8 0.028(2) 0.0253(19) 0.0251(19) -0.0012(15) 0.0040(16) -0.0076(16)
C9 0.031(2) 0.0244(19) 0.0248(19) -0.0034(15) 0.0013(16) -0.0062(16)
C10 0.024(2) 0.031(2) 0.0247(19) -0.0009(16) 0.0024(15) -0.0041(16)
C11 0.033(2) 0.0262(19) 0.0232(19) -0.0030(15) -0.0018(16) 0.0005(17)
C12 0.025(2) 0.032(2) 0.0216(18) -0.0046(16) -0.0008(15) 0.0045(16)
C13 0.027(2) 0.0284(19) 0.0189(17) -0.0036(15) -0.0008(15) 0.0074(16)
C14 0.031(2) 0.0244(18) 0.0212(18) -0.0034(15) -0.0026(16) 0.0077(16)
C15 0.030(2) 0.0260(19) 0.0157(16) -0.0060(14) -0.0010(15) 0.0071(16)
C16 0.032(2) 0.0214(17) 0.0160(16) -0.0069(14) -0.0009(15) 0.0067(16)
C17 0.033(2) 0.0253(18) 0.0146(16) -0.0063(14) -0.0017(15) 0.0040(16)
C18 0.0271(19) 0.0258(18) 0.0146(16) -0.0053(14) -0.0011(14) 0.0069(16)
C19 0.031(2) 0.0270(19) 0.0144(16) 0.0001(14) 0.0009(15) 0.0041(16)
C20 0.032(2) 0.0285(19) 0.0138(16) 0.0022(14) 0.0041(15) -0.0006(16)
C21 0.030(2) 0.0282(19) 0.0184(17) 0.0028(15) 0.0060(15) 0.0006(16)
C22 0.034(2) 0.0261(19) 0.0242(19) 0.0025(15) 0.0065(17) -0.0015(17)
C23 0.036(2) 0.0187(17) 0.0239(19) 0.0050(15) 0.0054(16) -0.0029(16)
C24 0.037(2) 0.0190(18) 0.031(2) 0.0007(15) 0.0055(18) -0.0058(17)
C25 0.034(2) 0.0209(18) 0.027(2) -0.0009(15) 0.0029(17) -0.0072(16)
C26 0.036(2) 0.0178(17) 0.0254(19) -0.0051(14) 0.0036(16) -0.0083(16)
C27 0.037(2) 0.0205(18) 0.0216(18) -0.0055(14) 0.0008(16) -0.0064(16)
C28 0.032(2) 0.0263(19) 0.0230(19) -0.0039(15) -0.0022(16) -0.0064(17)
C29 0.031(2) 0.0250(19) 0.0206(18) -0.0043(15) -0.0039(15) -0.0054(16)
C30 0.028(2) 0.030(2) 0.0180(17) -0.0069(15) -0.0047(15) 0.0004(16)
C31 0.030(2) 0.028(2) 0.0175(17) -0.0017(15) -0.0054(15) 0.0023(16)
C32 0.032(2) 0.0283(19) 0.0201(18) -0.0022(15) -0.0052(16) 0.0056(17)
C33 0.035(2) 0.0213(18) 0.0229(18) -0.0016(15) -0.0044(16) 0.0087(16)
C34 0.034(2) 0.0189(17) 0.0256(19) -0.0026(14) -0.0033(16) 0.0063(16)
C35 0.037(2) 0.0201(18) 0.0217(18) -0.0034(14) -0.0030(16) 0.0063(16)
C36 0.034(2) 0.0187(17) 0.0197(17) -0.0067(14) -0.0046(15) 0.0057(16)
C37 0.034(2) 0.0176(17) 0.0219(18) -0.0063(14) -0.0031(16) -0.0020(15)
C38 0.032(2) 0.0190(17) 0.0195(17) -0.0046(14) -0.0031(15) -0.0027(15)
C39 0.028(2) 0.0228(18) 0.0168(16) -0.0057(14) -0.0016(14) 0.0017(15)
C40 0.032(2) 0.0242(18) 0.0159(16) -0.0036(14) -0.0030(15) 0.0035(16)
C41 0.031(2) 0.0244(18) 0.0142(16) -0.0007(14) 0.0014(14) 0.0058(16)
C42 0.032(2) 0.0264(19) 0.0139(16) 0.0035(14) 0.0017(15) 0.0046(16)
C43 0.038(2) 0.027(2) 0.0197(18) 0.0046(15) 0.0038(16) 0.0071(17)
C44 0.035(2) 0.0196(17) 0.0218(18) 0.0066(14) 0.0044(16) 0.0007(16)
C45 0.041(2) 0.0182(18) 0.027(2) 0.0044(15) 0.0073(17) 0.0006(17)
C46 0.037(2) 0.0148(16) 0.027(2) 0.0013(14) 0.0072(17) 0.0021(16)
C47 0.040(2) 0.0186(17) 0.027(2) -0.0007(15) 0.0076(17) -0.0019(17)
C48 0.040(2) 0.0161(16) 0.0236(19) -0.0063(14) 0.0040(17) -0.0033(16)
C49 0.039(2) 0.0148(16) 0.0222(18) -0.0056(14) 0.0060(16) -0.0003(16)
C50 0.042(2) 0.0175(17) 0.0197(18) -0.0080(14) 0.0031(16) -0.0005(16)
C51 0.038(2) 0.0198(17) 0.0185(17) -0.0069(14) -0.0010(16) -0.0033(16)
C52 0.037(2) 0.0253(19) 0.0169(17) -0.0081(14) -0.0025(15) -0.0047(17)
C53 0.033(2) 0.0264(19) 0.0171(17) -0.0061(14) -0.0044(15) -0.0032(16)
C54 0.035(2) 0.0265(19) 0.0158(17) -0.0003(14) -0.0049(15) -0.0008(17)
C55 0.033(2) 0.0275(19) 0.0159(17) -0.0006(14) -0.0048(15) 0.0052(17)
C56 0.041(2) 0.0240(19) 0.0178(17) -0.0004(14) -0.0016(16) 0.0042(17)
C57 0.042(2) 0.0197(18) 0.0201(18) -0.0020(14) -0.0036(16) 0.0081(17)
C58 0.036(2) 0.0151(16) 0.0231(18) 0.0031(14) -0.0010(16) 0.0006(15)
C59 0.038(2) 0.0160(16) 0.0236(19) -0.0014(14) 0.0000(16) 0.0004(16)
C60 0.031(2) 0.0165(16) 0.0247(19) -0.0022(14) -0.0024(15) -0.0047(15)
C61 0.034(2) 0.0162(17) 0.0231(18) 0.0005(14) -0.0013(16) -0.0047(15)
C62 0.028(2) 0.0156(16) 0.0280(19) -0.0006(14) -0.0011(16) -0.0046(15)
C63 0.028(2) 0.0187(17) 0.0258(19) -0.0050(14) -0.0028(15) -0.0034(15)
C64 0.027(2) 0.0210(17) 0.0223(18) -0.0026(14) -0.0030(15) -0.0050(15)
C65 0.0250(19) 0.0236(18) 0.0180(17) -0.0024(14) -0.0025(14) 0.0012(15)
C66 0.027(2) 0.0245(18) 0.0198(17) 0.0002(14) 0.0004(15) 0.0055(16)
C67 0.030(2) 0.0215(18) 0.0215(18) 0.0022(14) 0.0021(15) 0.0064(16)
C68 0.033(2) 0.0223(18) 0.0239(19) 0.0028(15) 0.0049(16) 0.0029(16)
C69 0.034(2) 0.0201(18) 0.0245(19) 0.0019(14) 0.0053(16) 0.0053(16)
C70 0.031(2) 0.0159(16) 0.0273(19) -0.0006(14) 0.0067(16) 0.0021(15)
C71 0.039(2) 0.0169(17) 0.0234(19) -0.0043(14) 0.0078(16) 0.0040(16)
C72 0.032(2) 0.0196(17) 0.0244(19) -0.0018(15) 0.0069(16) 0.0047(16)
C73 0.037(2) 0.0219(18) 0.0247(19) -0.0041(15) 0.0085(17) -0.0015(17)
C74 0.042(2) 0.0188(17) 0.0162(17) -0.0055(14) 0.0027(16) -0.0006(16)
C75 0.040(2) 0.0240(18) 0.0147(16) -0.0042(14) 0.0040(16) -0.0022(17)
C76 0.044(2) 0.0216(18) 0.0131(16) -0.0060(14) 0.0002(16) -0.0036(17)
C77 0.038(2) 0.0233(18) 0.0147(17) -0.0024(14) -0.0011(15) 0.0005(17)
C78 0.038(2) 0.0211(18) 0.0143(16) 0.0019(13) 0.0015(15) -0.0008(16)
C79 0.039(2) 0.0204(17) 0.0171(17) 0.0021(14) 0.0005(16) -0.0020(16)
C80 0.042(2) 0.0195(17) 0.0177(17) 0.0038(14) 0.0020(16) -0.0012(16)
C81 0.033(2) 0.0179(17) 0.0238(18) 0.0028(14) 0.0024(16) -0.0023(16)
C82 0.035(2) 0.0177(17) 0.0199(17) 0.0026(14) 0.0045(15) -0.0030(15)
C83 0.036(2) 0.0186(17) 0.0237(19) 0.0006(14) 0.0064(16) -0.0046(16)
C84 0.028(2) 0.0199(17) 0.0239(18) 0.0010(14) 0.0028(15) -0.0035(15)
C85 0.0227(19) 0.0204(17) 0.0279(19) -0.0005(15) 0.0030(15) -0.0002(15)
C86 0.0251(19) 0.0229(18) 0.0245(18) -0.0009(15) 0.0010(15) -0.0013(15)
C87 0.031(2) 0.0230(18) 0.0213(18) 0.0012(14) 0.0019(16) 0.0063(16)
C88 0.031(2) 0.0186(17) 0.0254(19) -0.0002(14) 0.0050(16) 0.0054(15)
C89 0.028(2) 0.0209(17) 0.0251(19) -0.0003(15) 0.0080(15) 0.0054(15)
C90 0.033(2) 0.0251(19) 0.0247(19) -0.0002(15) 0.0078(16) 0.0006(16)
C91 0.032(2) 0.0218(18) 0.0207(18) 0.0001(14) 0.0086(15) 0.0004(16)
C92 0.036(2) 0.0211(18) 0.0198(18) -0.0007(14) 0.0086(16) 0.0010(16)
C93 0.036(2) 0.0234(18) 0.0170(17) -0.0003(14) 0.0069(15) 0.0007(16)
C94 0.039(2) 0.0181(17) 0.0183(17) 0.0027(14) 0.0066(16) -0.0019(16)

loop_
_atom_type_symbol
_atom_type_description
_atom_type_scat_dispersion_real
_atom_type_scat_dispersion_imag
_atom_type_scat_source
C C 0.0033 0.0016 'International Tables Vol C Tables 4.2.6.8 and 6.1.1.4'
Cl Cl 0.1484 0.1585 'International Tables Vol C Tables 4.2.6.8 and 6.1.1.4'

loop_
_geom_angle_atom_site_label_1
_geom_angle_atom_site_label_2
_geom_angle_atom_site_label_3
_geom_angle
C10 C1 C6 121.5(4)
C10 C1 C2 111.3(4)
C6 C1 C2 124.4(4)
C3 C2 C12 111.3(3)
C3 C2 C1 108.3(3)
C12 C2 C1 101.1(3)
C3 C2 Cl1 112.0(3)
C12 C2 Cl1 111.9(3)
C1 C2 Cl1 111.7(3)
C15 C3 C4 118.7(4)
C15 C3 C2 122.5(3)
C4 C3 C2 116.6(4)
C18 C4 C3 121.3(4)
C18 C4 C5 111.1(4)
C3 C4 C5 124.4(4)
C20 C5 C4 102.0(3)
C20 C5 C6 111.2(3)
C4 C5 C6 108.0(3)
C20 C5 Cl2 111.6(3)
C4 C5 Cl2 112.8(3)
C6 C5 Cl2 110.9(3)
C7 C6 C1 119.4(4)
C7 C6 C5 121.8(4)
C1 C6 C5 116.5(4)
C6 C7 C8 119.4(4)
C6 C7 C22 118.8(4)
C8 C7 C22 119.9(4)
C25 C8 C9 116.9(4)
C25 C8 C7 120.2(4)
C9 C8 C7 119.7(4)
C10 C9 C8 117.2(4)
C10 C9 C28 117.7(4)
C8 C9 C28 122.2(4)
C1 C10 C9 121.1(4)
C1 C10 C11 112.0(4)
C9 C10 C11 124.7(4)
C12 C11 C30 112.6(3)
C12 C11 C10 101.0(3)
C30 C11 C10 111.1(3)
C12 C11 Cl3 113.5(3)
C30 C11 Cl3 109.2(3)
C10 C11 Cl3 109.2(3)
C13 C12 C11 122.0(4)
C13 C12 C2 121.8(4)
C11 C12 C2 111.9(3)
C12 C13 C14 122.5(4)
C12 C13 C32 122.6(4)
C14 C13 C32 110.9(3)
C13 C14 C34 100.7(3)
C13 C14 C15 111.3(3)
C34 C14 C15 113.1(3)
C13 C14 Cl4 112.0(3)
C34 C14 Cl4 110.7(3)
C15 C14 Cl4 108.9(3)
C3 C15 C16 120.0(4)
C3 C15 C14 118.4(4)
C16 C15 C14 119.7(4)
C36 C16 C15 120.9(4)
C36 C16 C17 116.9(4)
C15 C16 C17 119.4(4)
C18 C17 C16 117.4(4)
C18 C17 C39 118.6(4)
C16 C17 C39 121.4(4)
C4 C18 C17 121.5(4)
C4 C18 C19 111.7(4)
C17 C18 C19 124.3(4)
C18 C19 C20 101.2(3)
C18 C19 C41 110.9(3)
C20 C19 C41 112.8(3)
C18 C19 Cl5 110.3(3)
C20 C19 Cl5 113.4(3)
C41 C19 Cl5 108.2(3)
C21 C20 C5 122.8(4)
C21 C20 C19 121.6(4)
C5 C20 C19 111.2(3)
C20 C21 C43 122.9(4)
C20 C21 C22 122.1(4)
C43 C21 C22 111.0(3)
C23 C22 C21 100.6(3)
C23 C22 C7 113.1(3)
C21 C22 C7 111.2(3)
C23 C22 Cl6 111.2(3)
C21 C22 Cl6 111.2(3)
C7 C22 Cl6 109.4(3)
C44 C23 C24 123.1(4)
C44 C23 C22 113.4(4)
C24 C23 C22 122.0(4)
C23 C24 C47 110.6(4)
C23 C24 C25 109.3(3)
C47 C24 C25 101.4(3)
C23 C24 Cl7 112.2(3)
C47 C24 Cl7 112.0(3)
C25 C24 Cl7 110.8(3)
C26 C25 C8 120.0(4)
C26 C25 C24 109.7(4)
C8 C25 C24 124.7(4)
C25 C26 C27 122.5(4)
C25 C26 C48 109.1(4)
C27 C26 C48 121.5(4)
C28 C27 C26 118.5(4)
C28 C27 C51 122.5(4)
C26 C27 C51 115.6(4)
C27 C28 C9 118.3(4)
C27 C28 C29 118.9(4)
C9 C28 C29 118.7(4)
C53 C29 C30 116.2(4)
C53 C29 C28 117.8(4)
C30 C29 C28 123.1(4)
C31 C30 C29 120.6(4)
C31 C30 C11 121.2(3)
C29 C30 C11 117.2(4)
C30 C31 C55 121.1(4)
C30 C31 C32 119.4(3)
C55 C31 C32 118.3(4)
C33 C32 C13 101.6(3)
C33 C32 C31 109.9(3)
C13 C32 C31 112.1(3)
C33 C32 Cl8 110.8(3)
C13 C32 Cl8 111.4(3)
C31 C32 Cl8 110.7(3)
C34 C33 C32 112.2(4)
C34 C33 C57 123.4(4)
C32 C33 C57 123.9(3)
C33 C34 C35 123.8(4)
C33 C34 C14 113.0(4)
C35 C34 C14 121.4(3)
C34 C35 C59 110.4(3)
C34 C35 C36 109.3(3)
C59 C35 C36 101.4(3)
C34 C35 Cl9 111.2(3)
C59 C35 Cl9 112.7(3)
C36 C35 Cl9 111.4(3)
C37 C36 C16 120.1(4)
C37 C36 C35 109.4(4)
C16 C36 C35 124.6(4)
C36 C37 C38 122.4(4)
C36 C37 C60 109.0(4)
C38 C37 C60 121.7(4)
C37 C38 C39 118.5(4)
C37 C38 C63 116.0(3)
C39 C38 C63 122.5(4)
C38 C39 C17 118.5(4)
C38 C39 C40 118.9(3)
C17 C39 C40 118.0(4)
C65 C40 C41 116.2(3)
C65 C40 C39 117.9(4)
C41 C40 C39 122.9(4)
C42 C41 C40 120.7(4)
C42 C41 C19 120.5(4)
C40 C41 C19 117.8(3)
C41 C42 C67 121.0(4)
C41 C42 C43 120.2(4)
C67 C42 C43 118.0(3)
C44 C43 C21 101.9(3)
C44 C43 C42 110.2(3)
C21 C43 C42 111.8(3)
C44 C43 Cl10 111.7(3)
C21 C43 Cl10 112.7(3)
C42 C43 Cl10 108.5(3)
C23 C44 C45 123.9(4)
C23 C44 C43 111.6(4)
C45 C44 C43 123.7(4)
C44 C45 C46 107.7(4)
C44 C45 C68 112.8(3)
C46 C45 C68 104.2(3)
C44 C45 Cl11 108.2(3)
C46 C45 Cl11 109.7(3)
C68 C45 Cl11 114.1(3)
C47 C46 C70 120.0(4)
C47 C46 C45 123.4(4)
C70 C46 C45 111.0(4)
C46 C47 C48 119.0(4)
C46 C47 C24 122.4(4)
C48 C47 C24 109.8(4)
C49 C48 C47 123.2(4)
C49 C48 C26 121.0(4)
C47 C48 C26 107.5(4)
C48 C49 C50 117.6(4)
C48 C49 C71 117.6(4)
C50 C49 C71 119.2(4)
C74 C50 C51 118.7(4)
C74 C50 C49 117.8(4)
C51 C50 C49 119.8(4)
C52 C51 C50 117.4(4)
C52 C51 C27 116.5(4)
C50 C51 C27 121.7(4)
C76 C52 C51 122.5(4)
C76 C52 C53 109.0(4)
C51 C52 C53 120.9(4)
C29 C53 C54 122.7(4)
C29 C53 C52 122.3(4)
C54 C53 C52 108.9(4)
C55 C54 C53 120.5(4)
C55 C54 C77 125.1(4)
C53 C54 C77 109.1(3)
C54 C55 C31 117.9(4)
C54 C55 C56 115.5(4)
C31 C55 C56 125.6(3)
C79 C56 C55 107.1(3)
C79 C56 C57 103.1(3)
C55 C56 C57 114.5(3)
C79 C56 Cl12 111.5(3)
C55 C56 Cl12 107.8(3)
C57 C56 Cl12 112.7(3)
C33 C57 C58 107.6(3)
C33 C57 C56 112.8(3)
C58 C57 C56 104.2(3)
C33 C57 Cl13 108.1(3)
C58 C57 Cl13 109.5(3)
C56 C57 Cl13 114.4(3)
C59 C58 C80 118.8(4)
C59 C58 C57 123.7(4)
C80 C58 C57 111.1(3)
C58 C59 C60 119.4(4)
C58 C59 C35 122.2(4)
C60 C59 C35 110.0(3)
C61 C60 C59 123.4(4)
C61 C60 C37 120.7(4)
C59 C60 C37 107.7(4)
C60 C61 C81 117.8(4)
C60 C61 C62 118.0(4)
C81 C61 C62 118.3(3)
C84 C62 C63 117.8(3)
C84 C62 C61 119.2(4)
C63 C62 C61 119.4(4)
C64 C63 C62 117.5(4)
C64 C63 C38 116.8(4)
C62 C63 C38 121.5(4)
C86 C64 C63 123.1(4)
C86 C64 C65 108.8(3)
C63 C64 C65 120.7(4)
C40 C65 C66 122.9(4)
C40 C65 C64 122.2(4)
C66 C65 C64 108.7(3)
C67 C66 C65 120.1(4)
C67 C66 C87 125.0(3)
C65 C66 C87 109.3(3)
C66 C67 C42 118.1(4)
C66 C67 C68 116.1(3)
C42 C67 C68 125.1(4)
C67 C68 C69 106.5(3)
C67 C68 C45 115.0(3)
C69 C68 C45 103.4(3)
C67 C68 Cl14 105.3(3)
C69 C68 Cl14 113.4(3)
C45 C68 Cl14 113.3(3)
C88 C69 C70 119.8(4)
C88 C69 C68 124.8(4)
C70 C69 C68 110.6(4)
C69 C70 C71 121.4(4)
C69 C70 C46 110.5(4)
C71 C70 C46 122.4(4)
C70 C71 C72 117.8(4)
C70 C71 C49 117.2(4)
C72 C71 C49 120.6(4)
C89 C72 C71 118.8(4)
C89 C72 C73 121.7(4)
C71 C72 C73 118.2(4)
C92 C73 C74 100.9(3)
C92 C73 C72 113.6(3)
C74 C73 C72 111.5(3)
C92 C73 Cl15 107.5(3)
C74 C73 Cl15 109.9(3)
C72 C73 Cl15 112.8(3)
C50 C74 C75 121.5(4)
C50 C74 C73 124.6(4)
C75 C74 C73 110.0(4)
C76 C75 C74 120.2(4)
C76 C75 C93 122.1(4)
C74 C75 C93 112.0(4)
C75 C76 C52 119.5(4)
C75 C76 C77 123.1(4)
C52 C76 C77 110.5(4)
C76 C77 C78 110.3(3)
C76 C77 C54 101.8(3)
C78 C77 C54 108.9(3)
C76 C77 Cl16 109.5(3)
C78 C77 Cl16 111.3(3)
C54 C77 Cl16 114.7(3)
C79 C78 C94 119.2(4)
C79 C78 C77 116.3(4)
C94 C78 C77 122.3(3)
C78 C79 C80 119.6(4)
C78 C79 C56 124.9(4)
C80 C79 C56 111.9(3)
C79 C80 C81 121.7(4)
C79 C80 C58 109.5(4)
C81 C80 C58 123.1(4)
C80 C81 C82 117.8(4)
C80 C81 C61 116.8(4)
C82 C81 C61 120.8(4)
C94 C82 C81 118.9(4)
C94 C82 C83 121.3(3)
C81 C82 C83 118.4(4)
C82 C83 C91 115.0(3)
C82 C83 C84 112.1(3)
C91 C83 C84 100.3(3)
C82 C83 Cl17 111.3(3)
C91 C83 Cl17 107.1(3)
C84 C83 Cl17 110.5(3)
C85 C84 C62 122.7(4)
C85 C84 C83 110.2(3)
C62 C84 C83 123.1(4)
C86 C85 C84 120.1(4)
C86 C85 C90 121.4(3)
C84 C85 C90 112.7(3)
C85 C86 C64 118.6(4)
C85 C86 C87 123.2(3)
C64 C86 C87 110.8(3)
C86 C87 C88 111.0(3)
C86 C87 C66 101.7(3)
C88 C87 C66 108.9(3)
C86 C87 Cl18 109.2(3)
C88 C87 Cl18 111.8(3)
C66 C87 Cl18 113.8(3)
C69 C88 C89 119.2(4)
C69 C88 C87 116.8(3)
C89 C88 C87 122.0(3)
C72 C89 C88 121.6(4)
C72 C89 C90 119.1(4)
C88 C89 C90 118.3(4)
C91 C90 C85 100.3(3)
C91 C90 C89 113.4(4)
C85 C90 C89 110.7(3)
C91 C90 Cl19 113.3(3)
C85 C90 Cl19 111.5(3)
C89 C90 Cl19 107.6(3)
C92 C91 C90 123.1(4)
C92 C91 C83 120.3(4)
C90 C91 C83 112.8(3)
C91 C92 C73 121.5(4)
C91 C92 C93 123.5(4)
C73 C92 C93 112.0(4)
C75 C93 C92 100.7(3)
C75 C93 C94 110.4(3)
C92 C93 C94 112.5(3)
C75 C93 Cl20 113.2(3)
C92 C93 Cl20 112.3(3)
C94 C93 Cl20 107.8(3)
C82 C94 C78 121.4(4)
C82 C94 C93 119.6(4)
C78 C94 C93 118.1(4)

loop_
_geom_bond_atom_site_label_1
_geom_bond_atom_site_label_2
_geom_bond_distance
Cl1 C2 1.810(4)
Cl2 C5 1.818(4)
Cl3 C11 1.824(4)
Cl4 C14 1.831(4)
Cl5 C19 1.825(4)
Cl6 C22 1.824(4)
Cl7 C24 1.815(4)
Cl8 C32 1.822(4)
Cl9 C35 1.819(4)
Cl10 C43 1.817(4)
Cl11 C45 1.812(4)
Cl12 C56 1.792(4)
Cl13 C57 1.806(4)
Cl14 C68 1.806(4)
Cl15 C73 1.835(4)
Cl16 C77 1.815(4)
Cl17 C83 1.839(4)
Cl18 C87 1.823(4)
Cl19 C90 1.822(4)
Cl20 C93 1.817(4)
C1 C10 1.371(5)
C1 C6 1.404(6)
C1 C2 1.520(6)
C2 C3 1.501(6)
C2 C12 1.512(5)
C3 C15 1.390(6)
C3 C4 1.421(5)
C4 C18 1.367(6)
C4 C5 1.511(6)
C5 C20 1.493(6)
C5 C6 1.531(6)
C6 C7 1.380(6)
C7 C8 1.449(5)
C7 C22 1.522(6)
C8 C25 1.416(6)
C8 C9 1.430(6)
C9 C10 1.412(6)
C9 C28 1.439(5)
C10 C11 1.512(6)
C11 C12 1.496(5)
C11 C30 1.510(6)
C12 C13 1.319(6)
C13 C14 1.508(5)
C13 C32 1.512(5)
C14 C34 1.508(6)
C14 C15 1.516(5)
C15 C16 1.436(6)
C16 C36 1.407(6)
C16 C17 1.440(5)
C17 C18 1.406(6)
C17 C39 1.444(6)
C18 C19 1.505(5)
C19 C20 1.504(6)
C19 C41 1.514(5)
C20 C21 1.317(6)
C21 C43 1.506(6)
C21 C22 1.515(6)
C22 C23 1.500(6)
C23 C44 1.342(6)
C23 C24 1.489(6)
C24 C47 1.508(6)
C24 C25 1.524(6)
C25 C26 1.391(6)
C26 C27 1.423(6)
C26 C48 1.460(6)
C27 C28 1.413(6)
C27 C51 1.452(6)
C28 C29 1.470(6)
C29 C53 1.391(6)
C29 C30 1.433(6)
C30 C31 1.401(6)
C31 C55 1.421(6)
C31 C32 1.521(5)
C32 C33 1.498(6)
C33 C34 1.334(5)
C33 C57 1.505(6)
C34 C35 1.489(6)
C35 C59 1.510(6)
C35 C36 1.516(5)
C36 C37 1.399(6)
C37 C38 1.413(5)
C37 C60 1.454(5)
C38 C39 1.415(5)
C38 C63 1.448(6)
C39 C40 1.465(5)
C40 C65 1.389(6)
C40 C41 1.418(6)
C41 C42 1.398(5)
C42 C67 1.416(6)
C42 C43 1.512(6)
C43 C44 1.501(6)
C44 C45 1.492(6)
C45 C46 1.515(6)
C45 C68 1.584(6)
C46 C47 1.349(6)
C46 C70 1.417(6)
C47 C48 1.429(6)
C48 C49 1.387(6)
C49 C50 1.459(6)
C49 C71 1.461(6)
C50 C74 1.397(6)
C50 C51 1.429(6)
C51 C52 1.408(6)
C52 C76 1.396(6)
C52 C53 1.441(6)
C53 C54 1.416(6)
C54 C55 1.380(6)
C54 C77 1.529(6)
C55 C56 1.534(6)
C56 C79 1.525(6)
C56 C57 1.595(5)
C57 C58 1.509(6)
C58 C59 1.354(5)
C58 C80 1.429(6)
C59 C60 1.415(6)
C60 C61 1.392(6)
C61 C81 1.453(5)
C61 C62 1.454(6)
C62 C84 1.392(5)
C62 C63 1.437(5)
C63 C64 1.398(5)
C64 C86 1.397(5)
C64 C65 1.447(5)
C65 C66 1.411(5)
C66 C67 1.373(6)
C66 C87 1.530(5)
C67 C68 1.527(5)
C68 C69 1.545(5)
C69 C88 1.370(6)
C69 C70 1.403(6)
C70 C71 1.415(6)
C71 C72 1.431(6)
C72 C89 1.387(6)
C72 C73 1.518(6)
C73 C92 1.500(5)
C73 C74 1.511(6)
C74 C75 1.407(6)
C75 C76 1.352(6)
C75 C93 1.504(6)
C76 C77 1.507(5)
C77 C78 1.519(6)
C78 C79 1.381(5)
C78 C94 1.426(6)
C79 C80 1.402(6)
C80 C81 1.411(6)
C81 C82 1.431(5)
C82 C94 1.392(6)
C82 C83 1.495(6)
C83 C91 1.505(5)
C83 C84 1.513(5)
C84 C85 1.390(5)
C85 C86 1.362(5)
C85 C90 1.502(5)
C86 C87 1.500(5)
C87 C88 1.514(5)
C88 C89 1.425(5)
C89 C90 1.535(5)
C90 C91 1.498(6)
C91 C92 1.330(6)
C92 C93 1.508(6)
C93 C94 1.530(5)
